data_2222598
loop_
_publ_author_name
'Gowda, B. Thimme'
'Foro, Sabine'
'Nirmala, P. G.'
'Fuess, Hartmut'

_publ_section_title
;
 2,4-Dichloro-<i>N</i>-(3,4-dichlorophenyl)benzenesulfonamide
;
_journal_coeditor_code BT5008
_journal_issue 8
_journal_name_full 'Acta Crystallographica Section E'
_journal_page_first o1940
_journal_paper_doi 10.1107/S1600536809027883
_journal_volume 65
_journal_year 2009
_chemical_formula_iupac 'C12 H7 Cl4 N O2 S'
_chemical_formula_moiety 'C12 H7 Cl4 N O2 S'
_chemical_formula_sum 'C12 H7 Cl4 N O2 S'
_chemical_formula_weight 371.05
_chemical_name_systematic
;
2,4-Dichloro-<i>N</i>-(3,4-dichlorophenyl)benzenesulfonamide
;
_space_group_IT_number 2
_symmetry_cell_setting triclinic
_symmetry_space_group_name_Hall '-P 1'
_symmetry_space_group_name_H-M 'P -1'
_atom_sites_solution_hydrogens geom
_atom_sites_solution_primary direct
_atom_sites_solution_secondary difmap
_audit_creation_method SHELXL-97
_cell_angle_alpha 81.857(9)
_cell_angle_beta 72.728(9)
_cell_angle_gamma 78.213(9)
_cell_formula_units_Z 2
_cell_length_a 8.1498(9)
_cell_length_b 8.2633(9)
_cell_length_c 11.8870(10)
_cell_measurement_reflns_used 3818
_cell_measurement_temperature 299(2)
_cell_measurement_theta_max 27.53
_cell_measurement_theta_min 2.52
_cell_volume 745.49(14)
_computing_cell_refinement
;
CrysAlis RED (Oxford Diffraction, 2009)
;
_computing_data_collection
;
CrysAlis CCD (Oxford Diffraction, 2009)
;
_computing_data_reduction
;
CrysAlis RED (Oxford Diffraction, 2009)
;
_computing_molecular_graphics 'PLATON (Spek, 2009)'
_computing_publication_material 'SHELXL97 (Sheldrick, 2008)'
_computing_structure_refinement 'SHELXL97 (Sheldrick, 2008)'
_computing_structure_solution 'SHELXS97 (Sheldrick, 2008)'
_diffrn_ambient_temperature 100(2)
_diffrn_measured_fraction_theta_full 0.998
_diffrn_measured_fraction_theta_max 0.998
_diffrn_measurement_device_type
;
Oxford Diffraction Xcalibur diffractometer with a Sapphire CCD detector
;
_diffrn_measurement_method
;
Rotation method data acquisition using \w and \f
;
_diffrn_radiation_monochromator graphite
_diffrn_radiation_source 'fine-focus sealed tube'
_diffrn_radiation_type MoK\a
_diffrn_radiation_wavelength 0.71073
_diffrn_reflns_av_R_equivalents 0.0224
_diffrn_reflns_av_sigmaI/netI 0.0190
_diffrn_reflns_limit_h_max 9
_diffrn_reflns_limit_h_min -9
_diffrn_reflns_limit_k_max 9
_diffrn_reflns_limit_k_min -9
_diffrn_reflns_limit_l_max 14
_diffrn_reflns_limit_l_min -14
_diffrn_reflns_number 7103
_diffrn_reflns_theta_full 25.35
_diffrn_reflns_theta_max 25.35
_diffrn_reflns_theta_min 2.53
_diffrn_standards_decay_% 0
_exptl_absorpt_coefficient_mu 0.931
_exptl_absorpt_correction_T_max 0.7805
_exptl_absorpt_correction_T_min 0.6635
_exptl_absorpt_correction_type multi-scan
_exptl_absorpt_process_details '(CrysAlis RED; Oxford Diffraction, 2009)'
_exptl_crystal_colour colourless
_exptl_crystal_density_diffrn 1.653
_exptl_crystal_density_method 'not measured'
_exptl_crystal_description plate
_exptl_crystal_F_000 372
_exptl_crystal_size_max 0.48
_exptl_crystal_size_mid 0.48
_exptl_crystal_size_min 0.28
_refine_diff_density_max 0.676
_refine_diff_density_min -0.484
_refine_ls_extinction_method none
_refine_ls_goodness_of_fit_ref 1.265
_refine_ls_hydrogen_treatment mixed
_refine_ls_matrix_type full
_refine_ls_number_parameters 184
_refine_ls_number_reflns 2722
_refine_ls_number_restraints 1
_refine_ls_restrained_S_all 1.265
_refine_ls_R_factor_all 0.0499
_refine_ls_R_factor_gt 0.0436
_refine_ls_shift/su_max 0.011
_refine_ls_shift/su_mean 0.002
_refine_ls_structure_factor_coef Fsqd
_refine_ls_weighting_details 'calc w=1/[\s^2^(Fo^2^)+(0.1P)^2^] where P=(Fo^2^+2Fc^2^)/3'
_refine_ls_weighting_scheme calc
_refine_ls_wR_factor_gt 0.1454
_refine_ls_wR_factor_ref 0.1524
_reflns_number_gt 2388
_reflns_number_total 2722
_reflns_threshold_expression I>2\s(I)
_cod_data_source_file bt5008.cif
_cod_data_source_block I
_cod_original_cell_volume 745.49(13)
_cod_database_code 2222598
_cod_database_fobs_code 2222598

loop_
_symmetry_equiv_pos_as_xyz
'x, y, z'
'-x, -y, -z'

loop_
_atom_site_type_symbol
_atom_site_label
_atom_site_fract_x
_atom_site_fract_y
_atom_site_fract_z
_atom_site_U_iso_or_equiv
_atom_site_adp_type
_atom_site_calc_flag
_atom_site_refinement_flags
_atom_site_occupancy
_atom_site_disorder_assembly
_atom_site_disorder_group
C C1 0.3911(3) 0.5584(3) 0.7834(2) 0.0400(6) Uani d . 1 . .
C C2 0.3221(3) 0.4144(4) 0.8289(2) 0.0464(6) Uani d . 1 . .
H H2 0.3248 0.3369 0.7785 0.056 Uiso calc R 1 . .
C C3 0.2503(3) 0.3869(4) 0.9484(3) 0.0551(7) Uani d . 1 . .
C C4 0.2429(4) 0.5027(4) 1.0245(2) 0.0559(7) Uani d . 1 . .
C C5 0.3100(4) 0.6460(4) 0.9785(3) 0.0590(7) Uani d . 1 . .
H H5 0.3034 0.7251 1.0288 0.071 Uiso calc R 1 . .
C C6 0.3868(4) 0.6734(4) 0.8589(2) 0.0509(7) Uani d . 1 . .
H H6 0.4355 0.7685 0.8291 0.061 Uiso calc R 1 . .
C C7 0.2467(3) 0.8593(3) 0.61967(19) 0.0337(5) Uani d . 1 . .
C C8 0.1074(3) 0.7982(3) 0.6056(2) 0.0352(5) Uani d . 1 . .
C C9 -0.0613(3) 0.8837(3) 0.6440(2) 0.0428(6) Uani d . 1 . .
H H9 -0.1543 0.8439 0.6338 0.051 Uiso calc R 1 . .
C C10 -0.0895(3) 1.0267(3) 0.6968(2) 0.0447(6) Uani d . 1 . .
C C11 0.0473(3) 1.0924(4) 0.7108(3) 0.0513(7) Uani d . 1 . .
H H11 0.0262 1.1911 0.7458 0.062 Uiso calc R 1 . .
C C12 0.2136(3) 1.0071(3) 0.6715(2) 0.0448(6) Uani d . 1 . .
H H12 0.3063 1.0493 0.6798 0.054 Uiso calc R 1 . .
N N1 0.4667(3) 0.5772(3) 0.65959(18) 0.0410(5) Uani d D 1 . .
H H1N 0.478(4) 0.500(3) 0.618(2) 0.049 Uiso d D 1 . .
O O1 0.5157(2) 0.7111(2) 0.46042(14) 0.0419(4) Uani d . 1 . .
O O2 0.5641(2) 0.8522(2) 0.61286(16) 0.0485(5) Uani d . 1 . .
Cl Cl1 0.16795(16) 0.20525(13) 1.00219(9) 0.0922(4) Uani d . 1 . .
Cl Cl2 0.15005(13) 0.47338(13) 1.17468(7) 0.0813(3) Uani d . 1 . .
Cl Cl3 0.13671(8) 0.61471(9) 0.54309(6) 0.0544(3) Uani d . 1 . .
Cl Cl4 -0.30088(9) 1.12858(12) 0.75011(8) 0.0705(3) Uani d . 1 . .
S S1 0.46469(7) 0.75391(7) 0.57981(5) 0.0351(2) Uani d . 1 . .

loop_
_atom_site_aniso_label
_atom_site_aniso_U_11
_atom_site_aniso_U_22
_atom_site_aniso_U_33
_atom_site_aniso_U_12
_atom_site_aniso_U_13
_atom_site_aniso_U_23
C1 0.0316(12) 0.0451(14) 0.0404(12) 0.0022(10) -0.0130(9) -0.0006(10)
C2 0.0439(14) 0.0462(15) 0.0468(14) -0.0028(12) -0.0137(11) -0.0012(12)
C3 0.0428(15) 0.0574(18) 0.0573(16) -0.0035(13) -0.0135(12) 0.0126(14)
C4 0.0497(16) 0.063(2) 0.0445(14) 0.0031(14) -0.0093(12) 0.0021(13)
C5 0.0676(19) 0.0600(19) 0.0475(16) -0.0058(15) -0.0149(14) -0.0083(14)
C6 0.0569(16) 0.0503(17) 0.0459(14) -0.0101(13) -0.0143(12) -0.0040(12)
C7 0.0279(11) 0.0346(12) 0.0387(11) -0.0069(9) -0.0102(9) 0.0007(9)
C8 0.0336(12) 0.0363(13) 0.0376(11) -0.0085(10) -0.0121(9) -0.0012(9)
C9 0.0296(12) 0.0553(17) 0.0459(13) -0.0081(11) -0.0133(10) -0.0050(12)
C10 0.0344(12) 0.0496(15) 0.0466(13) 0.0040(11) -0.0136(10) -0.0041(11)
C11 0.0471(15) 0.0437(15) 0.0649(17) 0.0001(12) -0.0191(13) -0.0141(13)
C12 0.0394(14) 0.0414(14) 0.0582(15) -0.0095(11) -0.0165(11) -0.0089(12)
N1 0.0415(11) 0.0400(12) 0.0400(11) -0.0023(9) -0.0121(9) -0.0036(9)
O1 0.0400(9) 0.0414(10) 0.0410(9) -0.0075(7) -0.0059(7) -0.0036(7)
O2 0.0312(9) 0.0583(12) 0.0615(11) -0.0144(8) -0.0142(8) -0.0106(9)
Cl1 0.1158(8) 0.0755(7) 0.0797(7) -0.0406(6) -0.0147(6) 0.0204(5)
Cl2 0.0879(6) 0.0890(7) 0.0450(4) -0.0018(5) 0.0006(4) 0.0053(4)
Cl3 0.0432(4) 0.0551(5) 0.0720(5) -0.0139(3) -0.0140(3) -0.0250(4)
Cl4 0.0396(4) 0.0852(6) 0.0818(6) 0.0187(4) -0.0207(4) -0.0253(5)
S1 0.0265(3) 0.0384(4) 0.0406(4) -0.0070(3) -0.0087(2) -0.0033(3)

loop_
_atom_type_symbol
_atom_type_description
_atom_type_scat_dispersion_real
_atom_type_scat_dispersion_imag
_atom_type_scat_source
C C 0.0033 0.0016 'International Tables Vol C Tables 4.2.6.8 and 6.1.1.4'
H H 0.0000 0.0000 'International Tables Vol C Tables 4.2.6.8 and 6.1.1.4'
N N 0.0061 0.0033 'International Tables Vol C Tables 4.2.6.8 and 6.1.1.4'
O O 0.0106 0.0060 'International Tables Vol C Tables 4.2.6.8 and 6.1.1.4'
Cl Cl 0.1484 0.1585 'International Tables Vol C Tables 4.2.6.8 and 6.1.1.4'
S S 0.1246 0.1234 'International Tables Vol C Tables 4.2.6.8 and 6.1.1.4'

loop_
_geom_angle_atom_site_label_1
_geom_angle_atom_site_label_2
_geom_angle_atom_site_label_3
_geom_angle_site_symmetry_1
_geom_angle_site_symmetry_3
_geom_angle
_geom_angle_publ_flag
C6 C1 C2 . . 119.9(2) ?
C6 C1 N1 . . 123.2(2) ?
C2 C1 N1 . . 116.9(2) ?
C3 C2 C1 . . 119.9(3) ?
C3 C2 H2 . . 120.1 ?
C1 C2 H2 . . 120.1 ?
C2 C3 C4 . . 120.7(3) ?
C2 C3 Cl1 . . 118.6(2) ?
C4 C3 Cl1 . . 120.7(2) ?
C5 C4 C3 . . 119.2(3) ?
C5 C4 Cl2 . . 119.1(2) ?
C3 C4 Cl2 . . 121.8(2) ?
C6 C5 C4 . . 120.8(3) ?
C6 C5 H5 . . 119.6 ?
C4 C5 H5 . . 119.6 ?
C5 C6 C1 . . 119.6(3) ?
C5 C6 H6 . . 120.2 ?
C1 C6 H6 . . 120.2 ?
C12 C7 C8 . . 119.0(2) ?
C12 C7 S1 . . 117.67(17) ?
C8 C7 S1 . . 123.32(18) ?
C9 C8 C7 . . 120.2(2) ?
C9 C8 Cl3 . . 117.83(17) ?
C7 C8 Cl3 . . 121.98(19) ?
C10 C9 C8 . . 119.3(2) ?
C10 C9 H9 . . 120.3 ?
C8 C9 H9 . . 120.3 ?
C9 C10 C11 . . 121.9(2) ?
C9 C10 Cl4 . . 119.22(19) ?
C11 C10 Cl4 . . 118.8(2) ?
C12 C11 C10 . . 118.0(3) ?
C12 C11 H11 . . 121.0 ?
C10 C11 H11 . . 121.0 ?
C11 C12 C7 . . 121.5(2) ?
C11 C12 H12 . . 119.2 ?
C7 C12 H12 . . 119.2 ?
C1 N1 S1 . . 124.52(17) ?
C1 N1 H1N . . 121(2) ?
S1 N1 H1N . . 110(2) ?
O2 S1 O1 . . 118.63(10) ?
O2 S1 N1 . . 109.79(11) ?
O1 S1 N1 . . 104.74(10) ?
O2 S1 C7 . . 105.89(11) ?
O1 S1 C7 . . 111.08(10) ?
N1 S1 C7 . . 106.12(11) ?

loop_
_geom_bond_atom_site_label_1
_geom_bond_atom_site_label_2
_geom_bond_site_symmetry_2
_geom_bond_distance
_geom_bond_publ_flag
C1 C6 . 1.386(4) ?
C1 C2 . 1.391(4) ?
C1 N1 . 1.416(3) ?
C2 C3 . 1.372(4) ?
C2 H2 . 0.9300 ?
C3 C4 . 1.388(4) ?
C3 Cl1 . 1.731(3) ?
C4 C5 . 1.380(4) ?
C4 Cl2 . 1.723(3) ?
C5 C6 . 1.380(4) ?
C5 H5 . 0.9300 ?
C6 H6 . 0.9300 ?
C7 C12 . 1.387(3) ?
C7 C8 . 1.394(3) ?
C7 S1 . 1.768(2) ?
C8 C9 . 1.385(3) ?
C8 Cl3 . 1.724(2) ?
C9 C10 . 1.363(4) ?
C9 H9 . 0.9300 ?
C10 C11 . 1.396(4) ?
C10 Cl4 . 1.729(3) ?
C11 C12 . 1.371(4) ?
C11 H11 . 0.9300 ?
C12 H12 . 0.9300 ?
N1 S1 . 1.625(2) ?
N1 H1N . 0.833(17) ?
O1 S1 . 1.4297(17) ?
O2 S1 . 1.4208(16) ?

loop_
_geom_hbond_atom_site_label_D
_geom_hbond_atom_site_label_H
_geom_hbond_atom_site_label_A
_geom_hbond_site_symmetry_A
_geom_hbond_distance_DH
_geom_hbond_distance_HA
_geom_hbond_distance_DA
_geom_hbond_angle_DHA
N1 H1N O1 2_666 0.833(17) 2.079(18) 2.903(3) 170(3)

loop_
_geom_torsion_atom_site_label_1
_geom_torsion_atom_site_label_2
_geom_torsion_atom_site_label_3
_geom_torsion_atom_site_label_4
_geom_torsion_site_symmetry_1
_geom_torsion_site_symmetry_2
_geom_torsion_site_symmetry_3
_geom_torsion_site_symmetry_4
_geom_torsion
_geom_torsion_publ_flag
C6 C1 C2 C3 . . . . 0.0(4) ?
N1 C1 C2 C3 . . . . 178.6(2) ?
C1 C2 C3 C4 . . . . 1.1(4) ?
C1 C2 C3 Cl1 . . . . -179.28(19) ?
C2 C3 C4 C5 . . . . -0.4(4) ?
Cl1 C3 C4 C5 . . . . 179.9(2) ?
C2 C3 C4 Cl2 . . . . 178.9(2) ?
Cl1 C3 C4 Cl2 . . . . -0.8(4) ?
C3 C4 C5 C6 . . . . -1.3(5) ?
Cl2 C4 C5 C6 . . . . 179.4(2) ?
C4 C5 C6 C1 . . . . 2.3(5) ?
C2 C1 C6 C5 . . . . -1.7(4) ?
N1 C1 C6 C5 . . . . 179.8(2) ?
C12 C7 C8 C9 . . . . -0.5(4) ?
S1 C7 C8 C9 . . . . 176.96(18) ?
C12 C7 C8 Cl3 . . . . -179.53(19) ?
S1 C7 C8 Cl3 . . . . -2.0(3) ?
C7 C8 C9 C10 . . . . -0.8(4) ?
Cl3 C8 C9 C10 . . . . 178.2(2) ?
C8 C9 C10 C11 . . . . 1.7(4) ?
C8 C9 C10 Cl4 . . . . -177.29(18) ?
C9 C10 C11 C12 . . . . -1.1(4) ?
Cl4 C10 C11 C12 . . . . 177.9(2) ?
C10 C11 C12 C7 . . . . -0.3(4) ?
C8 C7 C12 C11 . . . . 1.1(4) ?
S1 C7 C12 C11 . . . . -176.5(2) ?
C6 C1 N1 S1 . . . . -34.0(3) ?
C2 C1 N1 S1 . . . . 147.43(19) ?
C1 N1 S1 O2 . . . . 65.2(2) ?
C1 N1 S1 O1 . . . . -166.37(17) ?
C1 N1 S1 C7 . . . . -48.8(2) ?
C12 C7 S1 O2 . . . . 0.2(2) ?
C8 C7 S1 O2 . . . . -177.34(19) ?
C12 C7 S1 O1 . . . . -129.9(2) ?
C8 C7 S1 O1 . . . . 52.6(2) ?
C12 C7 S1 N1 . . . . 116.8(2) ?
C8 C7 S1 N1 . . . . -60.7(2) ?

loop_
_cod_related_entry_id
_cod_related_entry_database
_cod_related_entry_code
1 ChemSpider 24742885
